data_4072320
loop_
_publ_author_name
'Selby, Jonathan D.'
'Manley, Catherine D.'
'Schwarz, Andrew D.'
'Clot, Eric'
'Mountford, Philip'

_publ_section_title
;
 Titanium Hydrazides Supported by Diamide-Amine and Related Ligands: A
 Combined Experimental and DFT Study
;
_journal_issue 24
_journal_name_full Organometallics
_journal_page_first 6479
_journal_paper_doi 10.1021/om8007597
_journal_volume 27
_journal_year 2008
_chemical_formula_moiety 'C52 H64 N8 O4 Ti2 . 0.5(C5 H12)'
_chemical_formula_sum 'C54.5 H70 N8 O4 Ti2'
_chemical_formula_weight 997.01
_chemical_name_systematic 'Ti2(O2NN')2(u-NNMe2)2 . 0.5(C5H12)'
_space_group_IT_number 2
_symmetry_cell_setting triclinic
_symmetry_space_group_name_Hall '-P 1'
_symmetry_space_group_name_H-M 'P -1'
_atom_sites_solution_hydrogens geom
_atom_sites_solution_primary direct
_cell_angle_alpha 71.2220(3)
_cell_angle_beta 89.4679(3)
_cell_angle_gamma 71.0947(4)
_cell_formula_units_Z 4
_cell_length_a 14.13980(10)
_cell_length_b 20.4771(2)
_cell_length_c 23.2038(2)
_cell_measurement_reflns_used 22707
_cell_measurement_temperature 150
_cell_measurement_theta_max 27
_cell_measurement_theta_min 5
_cell_volume 5983.79(9)
_computing_cell_refinement 'DENZO/SCALEPACK (Otwinowski & Minor, 1997)'
_computing_data_collection 'COLLECT (Nonius, 1997-2001).'
_computing_data_reduction 'DENZO/SCALEPACK (Otwinowski & Minor, 1997)'
_computing_molecular_graphics 'CAMERON (Watkin et al., 1996)'
_computing_publication_material 'CRYSTALS (Betteridge et al., 2003)'
_computing_structure_refinement 'CRYSTALS (Betteridge et al., 2003)'
_computing_structure_solution 'SIR92 (Altomare et al., 1994)'
_diffrn_ambient_temperature 150
_diffrn_measured_fraction_theta_full 0.977
_diffrn_measured_fraction_theta_max 0.969
_diffrn_measurement_device_type 'Nonius KappaCCD'
_diffrn_measurement_method \w
_diffrn_radiation_monochromator graphite
_diffrn_radiation_type 'Mo K\a'
_diffrn_radiation_wavelength 0.71073
_diffrn_reflns_av_R_equivalents 0.043
_diffrn_reflns_limit_h_max 18
_diffrn_reflns_limit_h_min -18
_diffrn_reflns_limit_k_max 26
_diffrn_reflns_limit_k_min -26
_diffrn_reflns_limit_l_max 30
_diffrn_reflns_limit_l_min -30
_diffrn_reflns_number 47079
_diffrn_reflns_theta_full 25.273
_diffrn_reflns_theta_max 27.471
_diffrn_reflns_theta_min 5.097
_diffrn_standards_number 0
_exptl_absorpt_coefficient_mu 0.313
_exptl_absorpt_correction_T_max 0.98
_exptl_absorpt_correction_T_min 0.95
_exptl_absorpt_correction_type multi-scan
_exptl_absorpt_process_details 'DENZO/SCALEPACK (Otwinowski & Minor, 1997)'
_exptl_crystal_colour yellow
_exptl_crystal_density_diffrn 1.107
_exptl_crystal_description plate
_exptl_crystal_F_000 2116
_exptl_crystal_size_max 0.40
_exptl_crystal_size_mid 0.16
_exptl_crystal_size_min 0.08
_refine_diff_density_max 1.03
_refine_diff_density_min -0.57
_refine_ls_extinction_method None
_refine_ls_goodness_of_fit_ref 1.0513
_refine_ls_hydrogen_treatment constr
_refine_ls_matrix_type full
_refine_ls_number_parameters 1222
_refine_ls_number_reflns 17772
_refine_ls_number_restraints 16
_refine_ls_R_factor_all 0.0955
_refine_ls_R_factor_gt 0.0636
_refine_ls_shift/su_max 0.009
_refine_ls_structure_factor_coef F
_refine_ls_weighting_details
;
 Method, part 1, Chebychev polynomial, (Watkin, 1994, Prince, 1982) 
 [weight] = 1.0/[A~0~*T~0~(x)+A~1~*T~1~(x) ... +A~n-1~]*T~n-1~(x)] 
 where A~i~ are the Chebychev coefficients listed below and x= Fcalc/Fmax 
 Method = Robust Weighting (Prince, 1982) 
 W = [weight] * [1-(deltaF/6*sigmaF)^2^]^2^ 
 A~i~ are: 
 1.88 0.889 1.33 
;
_refine_ls_weighting_scheme calc
_refine_ls_wR_factor_all 0.0884
_refine_ls_wR_factor_gt 0.0712
_refine_ls_wR_factor_ref 0.0712
_reflns_limit_h_max 18
_reflns_limit_h_min -18
_reflns_limit_k_max 26
_reflns_limit_k_min -24
_reflns_limit_l_max 30
_reflns_limit_l_min 0
_reflns_number_gt 17772
_reflns_number_total 26558
_reflns_threshold_expression I>3.0\s(I)
_oxford_diffrn_Wilson_B_factor 0.00
_oxford_diffrn_Wilson_scale 0.00
_oxford_refine_ls_scale 0.3680(5)
_cod_data_source_file om8007597_si_002.cif
_cod_data_source_block compound_16
_cod_depositor_comments
;
The following automatic conversions were performed:

'_symmetry_cell_setting' value 'Triclinic' changed to 'triclinic'
according to /home/saulius/struct/CIF-dictionaries/cif_core.dic
dictionary named 'cif_core.dic' version 2.4.1 from 2010-06-29.

Automatic conversion script
Id: cif_fix_values 1715 2011-07-08 13:25:40Z adriana 
;
_cod_original_sg_symbol_H-M 'P -1 '
_cod_original_formula_sum 'C54.50 H70 N8 O4 Ti2'
_cod_database_code 4072320

loop_
_symmetry_equiv_pos_as_xyz
x,y,z
-x,-y,-z

loop_
_atom_site_label
_atom_site_type_symbol
_atom_site_fract_x
_atom_site_fract_y
_atom_site_fract_z
_atom_site_U_iso_or_equiv
_atom_site_occupancy
_atom_site_adp_type
_atom_site_refinement_flags_posn
Ti1 Ti -0.02082(3) 0.15475(3) -0.21898(2) 0.0247 1.0000 Uani .
Ti2 Ti 0.05107(4) 0.18110(3) -0.12110(2) 0.0264 1.0000 Uani .
N1 N -0.06176(17) 0.15519(13) -0.14247(10) 0.0285 1.0000 Uani .
N2 N -0.08633(19) 0.16124(15) -0.08622(11) 0.0357 1.0000 Uani .
N3 N 0.08697(17) 0.18199(13) -0.20340(10) 0.0283 1.0000 Uani .
N4 N 0.16911(19) 0.19337(14) -0.18179(11) 0.0349 1.0000 Uani .
N5 N -0.13523(17) 0.10992(14) -0.24336(11) 0.0330 1.0000 Uani .
N6 N 0.00384(16) 0.15550(12) -0.31763(9) 0.0253 1.0000 Uani .
N7 N 0.2136(3) 0.2722(2) 0.03436(17) 0.0612 1.0000 Uani .
N8 N 0.1123(2) 0.20276(14) -0.03450(11) 0.0367 1.0000 Uani .
O1 O 0.05921(14) 0.04906(10) -0.19708(8) 0.0282 1.0000 Uani .
O2 O -0.11657(16) 0.25038(12) -0.26466(9) 0.0386 1.0000 Uani .
O3 O -0.01120(19) 0.28511(11) -0.14440(10) 0.0419 1.0000 Uani .
O4 O 0.13262(15) 0.08160(10) -0.07501(8) 0.0304 1.0000 Uani .
C1 C -0.0842(3) 0.0911(2) -0.04104(14) 0.0518 1.0000 Uani .
C2 C -0.1813(3) 0.2211(3) -0.0910(2) 0.0616 1.0000 Uani .
C3 C 0.2637(2) 0.1333(2) -0.17751(16) 0.0495 1.0000 Uani .
C4 C 0.1759(4) 0.2663(2) -0.21653(17) 0.0584 1.0000 Uani .
C5 C 0.06484(19) 0.00239(15) -0.22670(12) 0.0273 1.0000 Uani .
C6 C 0.0505(2) -0.06538(17) -0.19831(13) 0.0340 1.0000 Uani .
C7 C 0.0508(2) -0.10960(18) -0.23257(15) 0.0389 1.0000 Uani .
C8 C 0.0652(2) -0.09061(18) -0.29457(14) 0.0370 1.0000 Uani .
C9 C 0.0825(2) -0.02508(17) -0.32162(13) 0.0314 1.0000 Uani .
C10 C 0.08282(19) 0.02100(15) -0.28846(12) 0.0273 1.0000 Uani .
C11 C 0.0312(3) -0.08679(19) -0.13193(15) 0.0457 1.0000 Uani .
C12 C 0.0601(3) -0.1396(2) -0.33076(19) 0.0565 1.0000 Uani .
C13 C 0.09627(19) 0.09360(15) -0.31792(12) 0.0273 1.0000 Uani .
C14 C -0.1337(2) 0.30174(15) -0.31946(12) 0.0306 1.0000 Uani .
C15 C -0.2173(2) 0.36717(15) -0.33182(14) 0.0326 1.0000 Uani .
C16 C -0.2377(2) 0.41891(15) -0.39053(14) 0.0332 1.0000 Uani .
C17 C -0.1807(2) 0.40858(15) -0.43790(13) 0.0333 1.0000 Uani .
C18 C -0.0976(2) 0.34508(15) -0.42498(13) 0.0312 1.0000 Uani .
C19 C -0.0724(2) 0.29230(15) -0.36663(12) 0.0303 1.0000 Uani .
C20 C -0.2821(3) 0.37926(18) -0.28168(16) 0.0437 1.0000 Uani .
C21 C -0.2088(3) 0.46459(17) -0.50164(15) 0.0441 1.0000 Uani .
C22 C 0.0195(2) 0.22527(15) -0.35415(12) 0.0291 1.0000 Uani .
C23 C -0.08538(19) 0.14901(16) -0.34581(12) 0.0287 1.0000 Uani .
C24 C -0.13695(19) 0.10507(17) -0.29973(13) 0.0321 1.0000 Uani .
C25 C -0.1873(3) 0.0648(2) -0.31602(15) 0.0456 1.0000 Uani .
C26 C -0.2382(3) 0.0290(3) -0.27338(18) 0.0602 1.0000 Uani .
C27 C -0.2375(3) 0.0338(3) -0.21498(18) 0.0571 1.0000 Uani .
C28 C -0.1848(2) 0.0746(2) -0.20248(15) 0.0444 1.0000 Uani .
C29 C -0.0262(3) 0.34284(18) -0.12672(17) 0.0462 1.0000 Uani .
C30 C -0.0606(4) 0.4140(2) -0.1704(2) 0.0598 1.0000 Uani .
C31 C -0.0800(5) 0.4730(2) -0.1494(3) 0.0786 1.0000 Uani .
C32 C -0.0659(5) 0.4652(2) -0.0887(3) 0.0806 1.0000 Uani .
C33 C -0.0285(4) 0.3940(2) -0.0468(2) 0.0684 1.0000 Uani .
C34 C -0.0090(3) 0.33313(19) -0.06491(18) 0.0486 1.0000 Uani .
C35 C -0.0744(4) 0.4253(2) -0.2379(2) 0.0713 1.0000 Uani .
C36 C -0.0898(7) 0.5314(3) -0.0677(4) 0.1292 1.0000 Uani .
C37 C 0.0253(3) 0.25752(18) -0.01861(16) 0.0424 1.0000 Uani .
C38 C 0.2128(2) 0.04524(15) -0.03350(12) 0.0289 1.0000 Uani .
C39 C 0.2838(2) -0.02059(17) -0.03577(13) 0.0348 1.0000 Uani .
C40 C 0.3675(2) -0.05493(18) 0.00794(15) 0.0434 1.0000 Uani .
C41 C 0.3838(3) -0.0273(2) 0.05292(16) 0.0472 1.0000 Uani .
C42 C 0.3109(3) 0.03527(19) 0.05596(14) 0.0427 1.0000 Uani .
C43 C 0.2249(2) 0.07118(16) 0.01384(12) 0.0337 1.0000 Uani .
C44 C 0.2677(3) -0.05365(19) -0.08214(16) 0.0445 1.0000 Uani .
C45 C 0.4803(3) -0.0639(3) 0.0964(2) 0.0648 1.0000 Uani .
C46 C 0.1405(2) 0.13489(17) 0.02016(12) 0.0356 1.0000 Uani .
C47 C 0.1995(3) 0.22757(19) -0.05024(15) 0.0407 1.0000 Uani .
C48 C 0.2600(3) 0.2306(2) 0.00149(17) 0.0457 1.0000 Uani .
C49 C 0.3598(3) 0.1898(3) 0.0143(2) 0.0631 1.0000 Uani .
C50 C 0.4164(4) 0.1914(3) 0.0621(3) 0.0823 1.0000 Uani .
C51 C 0.3697(4) 0.2334(3) 0.0960(2) 0.0744 1.0000 Uani .
C52 C 0.2693(4) 0.2733(3) 0.0805(2) 0.0685 1.0000 Uani .
H11 H -0.1023 0.0979 -0.0011 0.0652 1.0000 Uiso R
H12 H -0.1338 0.0735 -0.0565 0.0652 1.0000 Uiso R
H13 H -0.0153 0.0541 -0.0351 0.0652 1.0000 Uiso R
H21 H -0.1959 0.2237 -0.0494 0.0774 1.0000 Uiso R
H22 H -0.1753 0.2686 -0.1177 0.0774 1.0000 Uiso R
H23 H -0.2372 0.2119 -0.1095 0.0774 1.0000 Uiso R
H31 H 0.3210 0.1436 -0.1617 0.0575 1.0000 Uiso R
H32 H 0.2750 0.1292 -0.2190 0.0575 1.0000 Uiso R
H33 H 0.2592 0.0862 -0.1490 0.0575 1.0000 Uiso R
H41 H 0.2361 0.2719 -0.1991 0.0771 1.0000 Uiso R
H42 H 0.1822 0.2705 -0.2604 0.0771 1.0000 Uiso R
H43 H 0.1138 0.3056 -0.2136 0.0771 1.0000 Uiso R
H71 H 0.0402 -0.1574 -0.2120 0.0489 1.0000 Uiso R
H91 H 0.0945 -0.0105 -0.3658 0.0380 1.0000 Uiso R
H111 H 0.0229 -0.1360 -0.1189 0.0568 1.0000 Uiso R
H112 H 0.0894 -0.0890 -0.1063 0.0568 1.0000 Uiso R
H113 H -0.0314 -0.0496 -0.1266 0.0568 1.0000 Uiso R
H121 H 0.0722 -0.1171 -0.3740 0.0778 1.0000 Uiso R
H122 H 0.1128 -0.1890 -0.3121 0.0778 1.0000 Uiso R
H123 H -0.0077 -0.1450 -0.3300 0.0778 1.0000 Uiso R
H131 H 0.1104 0.0991 -0.3612 0.0303 1.0000 Uiso R
H132 H 0.1544 0.0954 -0.2950 0.0303 1.0000 Uiso R
H161 H -0.2960 0.4654 -0.3989 0.0387 1.0000 Uiso R
H181 H -0.0550 0.3367 -0.4583 0.0364 1.0000 Uiso R
H201 H -0.3372 0.4278 -0.2979 0.0491 1.0000 Uiso R
H202 H -0.2401 0.3787 -0.2469 0.0491 1.0000 Uiso R
H203 H -0.3118 0.3394 -0.2669 0.0491 1.0000 Uiso R
H211 H -0.1594 0.4479 -0.5295 0.0488 1.0000 Uiso R
H212 H -0.2077 0.5127 -0.5003 0.0488 1.0000 Uiso R
H213 H -0.2778 0.4704 -0.5173 0.0488 1.0000 Uiso R
H221 H 0.0415 0.2212 -0.3943 0.0322 1.0000 Uiso R
H222 H 0.0737 0.2315 -0.3312 0.0322 1.0000 Uiso R
H231 H -0.0630 0.1246 -0.3770 0.0321 1.0000 Uiso R
H232 H -0.1347 0.1993 -0.3663 0.0321 1.0000 Uiso R
H251 H -0.1867 0.0619 -0.3582 0.0575 1.0000 Uiso R
H261 H -0.2754 -0.0002 -0.2843 0.0797 1.0000 Uiso R
H271 H -0.2739 0.0086 -0.1830 0.0706 1.0000 Uiso R
H281 H -0.1834 0.0778 -0.1604 0.0534 1.0000 Uiso R
H311 H -0.1050 0.5237 -0.1800 0.0931 1.0000 Uiso R
H331 H -0.0162 0.3866 -0.0024 0.0876 1.0000 Uiso R
H351 H -0.0990 0.4790 -0.2615 0.0834 1.0000 Uiso R
H352 H -0.0091 0.4012 -0.2516 0.0834 1.0000 Uiso R
H353 H -0.1251 0.4034 -0.2451 0.0834 1.0000 Uiso R
H361 H -0.0758 0.5146 -0.0221 0.1534 1.0000 Uiso R
H362 H -0.0469 0.5611 -0.0871 0.1534 1.0000 Uiso R
H363 H -0.1623 0.5621 -0.0800 0.1534 1.0000 Uiso R
H371 H 0.0459 0.2610 0.0211 0.0562 1.0000 Uiso R
H372 H -0.0326 0.2390 -0.0137 0.0562 1.0000 Uiso R
H401 H 0.4180 -0.1017 0.0068 0.0461 1.0000 Uiso R
H421 H 0.3199 0.0552 0.0888 0.0494 1.0000 Uiso R
H441 H 0.3256 -0.0996 -0.0768 0.0506 1.0000 Uiso R
H442 H 0.2626 -0.0181 -0.1242 0.0506 1.0000 Uiso R
H443 H 0.2041 -0.0653 -0.0763 0.0506 1.0000 Uiso R
H451 H 0.4789 -0.0366 0.1254 0.0696 1.0000 Uiso R
H452 H 0.5396 -0.0640 0.0725 0.0696 1.0000 Uiso R
H453 H 0.4858 -0.1156 0.1201 0.0696 1.0000 Uiso R
H461 H 0.1608 0.1466 0.0558 0.0439 1.0000 Uiso R
H462 H 0.0798 0.1198 0.0283 0.0439 1.0000 Uiso R
H471 H 0.1736 0.2780 -0.0812 0.0506 1.0000 Uiso R
H472 H 0.2460 0.1935 -0.0689 0.0506 1.0000 Uiso R
H491 H 0.3925 0.1586 -0.0107 0.0843 1.0000 Uiso R
H501 H 0.4897 0.1620 0.0716 0.1062 1.0000 Uiso R
H511 H 0.4078 0.2351 0.1312 0.1007 1.0000 Uiso R
H521 H 0.2359 0.3056 0.1045 0.0965 1.0000 Uiso R
Ti3 Ti -0.51036(3) 0.24683(2) -0.48218(2) 0.0211 1.0000 Uani .
Ti4 Ti -0.62227(3) 0.22271(2) -0.56607(2) 0.0207 1.0000 Uani .
N9 N -0.58693(15) 0.18688(11) -0.47774(10) 0.0220 1.0000 Uani .
N10 N -0.63898(16) 0.14094(12) -0.48077(10) 0.0255 1.0000 Uani .
N11 N -0.54313(16) 0.28673(12) -0.56655(10) 0.0246 1.0000 Uani .
N12 N -0.58005(17) 0.31347(12) -0.62800(10) 0.0287 1.0000 Uani .
N13 N -0.46935(16) 0.21294(12) -0.37986(10) 0.0261 1.0000 Uani .
N14 N -0.39987(15) 0.30579(11) -0.47154(10) 0.0234 1.0000 Uani .
N15 N -0.7871(3) 0.19658(19) -0.76379(15) 0.0566 1.0000 Uani .
N16 N -0.71852(15) 0.19687(11) -0.63669(10) 0.0241 1.0000 Uani .
O5 O -0.61150(13) 0.32696(10) -0.46300(9) 0.0272 1.0000 Uani .
O6 O -0.38172(13) 0.17081(10) -0.47791(9) 0.0291 1.0000 Uani .
O7 O -0.51584(13) 0.15022(11) -0.58696(9) 0.0284 1.0000 Uani .
O8 O -0.75317(13) 0.29061(10) -0.56701(9) 0.0280 1.0000 Uani .
C53 C -0.7304(2) 0.1525(2) -0.44862(14) 0.0417 1.0000 Uani .
C54 C -0.5736(3) 0.06289(16) -0.45995(15) 0.0426 1.0000 Uani .
C55 C -0.6483(3) 0.39041(17) -0.64745(16) 0.0413 1.0000 Uani .
C56 C -0.5005(3) 0.30320(19) -0.66891(14) 0.0409 1.0000 Uani .
C57 C -0.60321(19) 0.36589(14) -0.42817(12) 0.0263 1.0000 Uani .
C58 C -0.6707(2) 0.37680(14) -0.38466(12) 0.0288 1.0000 Uani .
C59 C -0.6587(2) 0.41727(16) -0.34899(14) 0.0358 1.0000 Uani .
C60 C -0.5827(2) 0.44844(17) -0.35537(16) 0.0393 1.0000 Uani .
C61 C -0.5175(2) 0.43736(15) -0.39897(15) 0.0351 1.0000 Uani .
C62 C -0.52666(19) 0.39733(14) -0.43562(13) 0.0287 1.0000 Uani .
C63 C -0.7549(2) 0.34619(18) -0.37928(14) 0.0372 1.0000 Uani .
C64 C -0.5722(3) 0.4929(2) -0.3163(2) 0.0574 1.0000 Uani .
C65 C -0.4577(2) 0.38556(14) -0.48328(14) 0.0295 1.0000 Uani .
C66 C -0.28698(18) 0.16377(14) -0.48667(12) 0.0238 1.0000 Uani .
C67 C -0.21700(18) 0.09236(14) -0.47429(12) 0.0246 1.0000 Uani .
C68 C -0.11588(18) 0.08344(15) -0.48155(12) 0.0262 1.0000 Uani .
C69 C -0.08174(18) 0.14354(15) -0.50148(11) 0.0251 1.0000 Uani .
C70 C -0.15153(19) 0.21334(15) -0.51325(12) 0.0259 1.0000 Uani .
C71 C -0.25346(18) 0.22441(14) -0.50664(12) 0.0247 1.0000 Uani .
C72 C -0.2532(2) 0.02817(15) -0.45239(15) 0.0329 1.0000 Uani .
C73 C 0.02841(19) 0.13135(17) -0.50733(14) 0.0330 1.0000 Uani .
C74 C -0.32658(19) 0.30111(14) -0.51828(13) 0.0270 1.0000 Uani .
C75 C -0.34507(18) 0.27249(14) -0.40930(13) 0.0266 1.0000 Uani .
C76 C -0.40404(19) 0.23936(14) -0.36147(13) 0.0278 1.0000 Uani .
C77 C -0.3861(2) 0.2318(2) -0.30065(15) 0.0426 1.0000 Uani .
C78 C -0.4382(3) 0.1972(2) -0.25785(16) 0.0552 1.0000 Uani .
C79 C -0.5062(3) 0.1701(2) -0.27648(16) 0.0508 1.0000 Uani .
C80 C -0.5194(2) 0.17898(16) -0.33752(14) 0.0346 1.0000 Uani .
C81 C -0.49283(19) 0.12070(14) -0.63113(12) 0.0266 1.0000 Uani .
C82 C -0.3946(2) 0.10256(16) -0.64879(13) 0.0317 1.0000 Uani .
C83 C -0.3746(2) 0.07100(18) -0.69416(15) 0.0399 1.0000 Uani .
C84 C -0.4474(3) 0.0568(2) -0.72320(16) 0.0434 1.0000 Uani .
C85 C -0.5443(2) 0.07544(18) -0.70538(15) 0.0383 1.0000 Uani .
C86 C -0.5670(2) 0.10644(14) -0.65970(13) 0.0283 1.0000 Uani .
C87 C -0.3126(2) 0.1159(2) -0.61743(16) 0.0429 1.0000 Uani .
C88 C -0.4232(4) 0.0228(3) -0.7729(2) 0.0702 1.0000 Uani .
C89 C -0.6679(2) 0.12011(14) -0.63608(13) 0.0272 1.0000 Uani .
C90 C -0.84962(18) 0.31460(14) -0.58982(12) 0.0261 1.0000 Uani .
C91 C -0.9156(2) 0.38269(16) -0.58791(14) 0.0333 1.0000 Uani .
C92 C -1.0155(2) 0.40536(17) -0.61099(16) 0.0403 1.0000 Uani .
C93 C -1.0528(2) 0.36339(18) -0.63457(17) 0.0419 1.0000 Uani .
C94 C -0.9873(2) 0.29693(17) -0.63583(15) 0.0366 1.0000 Uani .
C95 C -0.88606(19) 0.27252(15) -0.61407(13) 0.0277 1.0000 Uani .
C96 C -0.8794(3) 0.4284(2) -0.5603(2) 0.0501 1.0000 Uani .
C97 C -1.1643(3) 0.3891(2) -0.6581(2) 0.0614 1.0000 Uani .
C98 C -0.81757(18) 0.19865(14) -0.61326(13) 0.0260 1.0000 Uani .
C99 C -0.7306(2) 0.25231(16) -0.69909(12) 0.0310 1.0000 Uani .
C100 C -0.8066(2) 0.25428(18) -0.74569(13) 0.0375 1.0000 Uani .
C101 C -0.8929(3) 0.3152(2) -0.76854(18) 0.0588 1.0000 Uani .
C102 C -0.9607(4) 0.3171(3) -0.8127(2) 0.0756 1.0000 Uani .
C103 C -0.9387(4) 0.2582(3) -0.83264(19) 0.0730 1.0000 Uani .
C104 C -0.8556(4) 0.2005(3) -0.8066(2) 0.0731 1.0000 Uani .
H531 H -0.7653 0.1183 -0.4521 0.0525 1.0000 Uiso R
H532 H -0.7764 0.2043 -0.4677 0.0525 1.0000 Uiso R
H533 H -0.7115 0.1428 -0.4045 0.0525 1.0000 Uiso R
H541 H -0.6140 0.0318 -0.4629 0.0500 1.0000 Uiso R
H542 H -0.5174 0.0562 -0.4864 0.0500 1.0000 Uiso R
H543 H -0.5453 0.0479 -0.4165 0.0500 1.0000 Uiso R
H551 H -0.6729 0.4071 -0.6918 0.0473 1.0000 Uiso R
H552 H -0.7069 0.3940 -0.6227 0.0473 1.0000 Uiso R
H553 H -0.6115 0.4221 -0.6409 0.0473 1.0000 Uiso R
H561 H -0.5317 0.3235 -0.7123 0.0501 1.0000 Uiso R
H562 H -0.4617 0.2497 -0.6583 0.0501 1.0000 Uiso R
H563 H -0.4543 0.3295 -0.6640 0.0501 1.0000 Uiso R
H591 H -0.7061 0.4244 -0.3175 0.0401 1.0000 Uiso R
H611 H -0.4623 0.4587 -0.4042 0.0405 1.0000 Uiso R
H631 H -0.7962 0.3585 -0.3466 0.0445 1.0000 Uiso R
H632 H -0.7982 0.3679 -0.4192 0.0445 1.0000 Uiso R
H633 H -0.7263 0.2917 -0.3685 0.0445 1.0000 Uiso R
H641 H -0.5141 0.5105 -0.3275 0.0731 1.0000 Uiso R
H642 H -0.6352 0.5360 -0.3233 0.0731 1.0000 Uiso R
H643 H -0.5604 0.4614 -0.2722 0.0731 1.0000 Uiso R
H651 H -0.4984 0.4066 -0.5241 0.0342 1.0000 Uiso R
H652 H -0.4087 0.4115 -0.4836 0.0342 1.0000 Uiso R
H681 H -0.0665 0.0328 -0.4726 0.0323 1.0000 Uiso R
H701 H -0.1284 0.2567 -0.5268 0.0330 1.0000 Uiso R
H721 H -0.1953 -0.0182 -0.4457 0.0411 1.0000 Uiso R
H722 H -0.3053 0.0329 -0.4838 0.0411 1.0000 Uiso R
H723 H -0.2831 0.0271 -0.4130 0.0411 1.0000 Uiso R
H731 H 0.0391 0.1798 -0.5218 0.0409 1.0000 Uiso R
H732 H 0.0512 0.1054 -0.5375 0.0409 1.0000 Uiso R
H733 H 0.0680 0.1009 -0.4666 0.0409 1.0000 Uiso R
H741 H -0.3650 0.3184 -0.5594 0.0321 1.0000 Uiso R
H742 H -0.2875 0.3339 -0.5181 0.0321 1.0000 Uiso R
H751 H -0.3293 0.3115 -0.3982 0.0315 1.0000 Uiso R
H752 H -0.2810 0.2332 -0.4097 0.0315 1.0000 Uiso R
H771 H -0.3362 0.2510 -0.2878 0.0507 1.0000 Uiso R
H781 H -0.4273 0.1918 -0.2138 0.0695 1.0000 Uiso R
H791 H -0.5446 0.1448 -0.2461 0.0590 1.0000 Uiso R
H801 H -0.5680 0.1592 -0.3510 0.0397 1.0000 Uiso R
H831 H -0.3049 0.0581 -0.7067 0.0478 1.0000 Uiso R
H851 H -0.5980 0.0660 -0.7258 0.0500 1.0000 Uiso R
H871 H -0.2484 0.1000 -0.6356 0.0529 1.0000 Uiso R
H872 H -0.3322 0.1693 -0.6233 0.0529 1.0000 Uiso R
H873 H -0.3032 0.0871 -0.5727 0.0529 1.0000 Uiso R
H881 H -0.4848 0.0168 -0.7879 0.0992 1.0000 Uiso R
H882 H -0.3995 0.0555 -0.8075 0.0992 1.0000 Uiso R
H883 H -0.3692 -0.0262 -0.7560 0.0992 1.0000 Uiso R
H891 H -0.7126 0.1089 -0.6619 0.0347 1.0000 Uiso R
H892 H -0.6591 0.0862 -0.5929 0.0347 1.0000 Uiso R
H921 H -1.0620 0.4539 -0.6107 0.0451 1.0000 Uiso R
H941 H -1.0128 0.2662 -0.6531 0.0442 1.0000 Uiso R
H961 H -0.9365 0.4740 -0.5632 0.0615 1.0000 Uiso R
H962 H -0.8244 0.4418 -0.5831 0.0615 1.0000 Uiso R
H963 H -0.8535 0.4000 -0.5163 0.0615 1.0000 Uiso R
H971 H -1.1774 0.3520 -0.6731 0.0705 1.0000 Uiso R
H972 H -1.1819 0.4370 -0.6924 0.0705 1.0000 Uiso R
H973 H -1.2063 0.3955 -0.6240 0.0705 1.0000 Uiso R
H981 H -0.8531 0.1811 -0.6390 0.0319 1.0000 Uiso R
H982 H -0.8047 0.1644 -0.5700 0.0319 1.0000 Uiso R
H991 H -0.6637 0.2421 -0.7155 0.0382 1.0000 Uiso R
H992 H -0.7517 0.3018 -0.6946 0.0382 1.0000 Uiso R
H1011 H -0.9060 0.3576 -0.7535 0.0667 1.0000 Uiso R
H1021 H -1.0240 0.3601 -0.8291 0.0827 1.0000 Uiso R
H1031 H -0.9837 0.2584 -0.8657 0.0860 1.0000 Uiso R
H1041 H -0.8426 0.1571 -0.8204 0.0971 1.0000 Uiso R
C201 C 0.4835(14) 0.7162(13) 0.1224(12) 0.175(4) 0.4600 Uiso D
C202 C 0.5923(15) 0.6750(12) 0.1534(10) 0.175(4) 0.4600 Uiso D
C203 C 0.6465(14) 0.6220(12) 0.1196(9) 0.175(4) 0.4600 Uiso D
C204 C 0.7424(16) 0.5596(10) 0.1556(11) 0.175(4) 0.4600 Uiso D
C205 C 0.7954(17) 0.5811(13) 0.1984(11) 0.175(4) 0.4600 Uiso D
H2011 H 0.4466 0.7515 0.1431 0.1973 0.4600 Uiso R
H2012 H 0.4869 0.7438 0.0786 0.1973 0.4600 Uiso R
H2013 H 0.4474 0.6810 0.1243 0.1973 0.4600 Uiso R
H2021 H 0.6291 0.7098 0.1514 0.1973 0.4600 Uiso R
H2022 H 0.5895 0.6470 0.1971 0.1973 0.4600 Uiso R
H2031 H 0.6598 0.6518 0.0790 0.1973 0.4600 Uiso R
H2032 H 0.5994 0.5969 0.1134 0.1973 0.4600 Uiso R
H2041 H 0.7879 0.5509 0.1235 0.1973 0.4600 Uiso R
H2042 H 0.7289 0.5135 0.1784 0.1973 0.4600 Uiso R
H2051 H 0.8598 0.5404 0.2175 0.1973 0.4600 Uiso R
H2052 H 0.8100 0.6269 0.1761 0.1973 0.4600 Uiso R
H2053 H 0.7511 0.5896 0.2309 0.1973 0.4600 Uiso R
C301 C 0.7047(16) 0.3349(9) 0.2254(8) 0.152(3) 0.5400 Uiso D
C302 C 0.6913(15) 0.2673(8) 0.2177(6) 0.152(3) 0.5400 Uiso D
C303 C 0.6724(11) 0.2801(7) 0.1500(6) 0.152(3) 0.5400 Uiso D
C304 C 0.6544(14) 0.2127(9) 0.1445(8) 0.152(3) 0.5400 Uiso D
C305 C 0.7596(13) 0.2957(10) 0.1152(8) 0.152(3) 0.5400 Uiso D
H3011 H 0.7199 0.3275 0.2695 0.1900 0.5400 Uiso R
H3012 H 0.7604 0.3464 0.2020 0.1900 0.5400 Uiso R
H3013 H 0.6402 0.3765 0.2084 0.1900 0.5400 Uiso R
H3021 H 0.7558 0.2257 0.2347 0.1900 0.5400 Uiso R
H3022 H 0.6356 0.2558 0.2411 0.1900 0.5400 Uiso R
H3031 H 0.6082 0.3223 0.1338 0.1900 0.5400 Uiso R
H3041 H 0.6391 0.2190 0.1006 0.1900 0.5400 Uiso R
H3042 H 0.7169 0.1694 0.1625 0.1900 0.5400 Uiso R
H3043 H 0.5970 0.2045 0.1677 0.1900 0.5400 Uiso R
H3051 H 0.7422 0.3029 0.0714 0.1900 0.5400 Uiso R
H3052 H 0.7662 0.3416 0.1183 0.1900 0.5400 Uiso R
H3053 H 0.8247 0.2544 0.1312 0.1900 0.5400 Uiso R

loop_
_atom_site_aniso_label
_atom_site_aniso_U_11
_atom_site_aniso_U_22
_atom_site_aniso_U_33
_atom_site_aniso_U_23
_atom_site_aniso_U_13
_atom_site_aniso_U_12
Ti1 0.0222(2) 0.0276(2) 0.01752(19) -0.00537(17) -0.00065(16) -0.00180(17)
Ti2 0.0311(2) 0.0239(2) 0.0205(2) -0.00676(17) 0.00143(17) -0.00547(18)
N1 0.0258(11) 0.0322(12) 0.0220(10) -0.0083(9) 0.0021(8) -0.0034(9)
N2 0.0324(12) 0.0471(14) 0.0266(11) -0.0160(11) 0.0082(9) -0.0086(11)
N3 0.0301(11) 0.0321(12) 0.0219(10) -0.0082(9) 0.0026(9) -0.0104(9)
N4 0.0388(13) 0.0407(13) 0.0282(12) -0.0099(10) 0.0041(10) -0.0193(11)
N5 0.0201(10) 0.0463(14) 0.0267(11) -0.0105(10) 0.0007(9) -0.0055(10)
N6 0.0208(10) 0.0303(11) 0.0186(10) -0.0054(8) -0.0002(8) -0.0036(8)
N7 0.063(2) 0.063(2) 0.066(2) -0.0343(18) 0.0026(17) -0.0189(17)
N8 0.0457(14) 0.0338(13) 0.0311(12) -0.0119(10) 0.0034(10) -0.0132(11)
O1 0.0274(9) 0.0289(9) 0.0232(9) -0.0084(7) -0.0031(7) -0.0033(7)
O2 0.0358(11) 0.0359(11) 0.0226(9) -0.0031(8) 0.0000(8) 0.0090(9)
O3 0.0573(14) 0.0252(10) 0.0353(11) -0.0089(8) -0.0005(10) -0.0048(9)
O4 0.0312(10) 0.0284(9) 0.0251(9) -0.0076(7) -0.0034(7) -0.0029(8)
C1 0.063(2) 0.075(3) 0.0227(14) -0.0071(15) 0.0099(14) -0.040(2)
C2 0.0393(19) 0.078(3) 0.071(3) -0.046(2) 0.0158(18) -0.0037(18)
C3 0.0293(15) 0.075(2) 0.0383(17) -0.0151(16) 0.0092(13) -0.0144(16)
C4 0.084(3) 0.066(2) 0.0415(19) -0.0129(17) 0.0174(18) -0.052(2)
C5 0.0206(12) 0.0312(13) 0.0278(13) -0.0108(10) -0.0006(10) -0.0048(10)
C6 0.0355(15) 0.0372(15) 0.0289(14) -0.0098(11) 0.0043(11) -0.0134(12)
C7 0.0422(16) 0.0378(16) 0.0412(16) -0.0139(13) 0.0068(13) -0.0186(13)
C8 0.0347(15) 0.0467(17) 0.0392(16) -0.0229(14) 0.0043(12) -0.0180(13)
C9 0.0230(12) 0.0434(16) 0.0276(13) -0.0167(12) 0.0042(10) -0.0062(11)
C10 0.0198(11) 0.0300(13) 0.0275(12) -0.0086(10) 0.0012(9) -0.0036(10)
C11 0.067(2) 0.0428(17) 0.0314(15) -0.0104(13) 0.0118(15) -0.0258(16)
C12 0.068(2) 0.065(2) 0.059(2) -0.040(2) 0.0134(19) -0.035(2)
C13 0.0200(11) 0.0324(13) 0.0238(12) -0.0087(10) 0.0039(9) -0.0025(10)
C14 0.0291(13) 0.0294(13) 0.0264(13) -0.0077(11) -0.0063(10) -0.0024(11)
C15 0.0279(13) 0.0287(13) 0.0379(15) -0.0114(12) -0.0065(11) -0.0050(11)
C16 0.0288(13) 0.0213(12) 0.0446(16) -0.0075(11) -0.0099(12) -0.0054(10)
C17 0.0361(14) 0.0256(13) 0.0336(14) -0.0009(11) -0.0103(11) -0.0132(11)
C18 0.0334(14) 0.0283(13) 0.0282(13) -0.0054(11) -0.0030(11) -0.0097(11)
C19 0.0300(13) 0.0295(13) 0.0262(13) -0.0066(11) -0.0042(10) -0.0060(11)
C20 0.0378(16) 0.0382(16) 0.0473(18) -0.0181(14) 0.0004(14) 0.0009(13)
C21 0.0496(18) 0.0290(15) 0.0412(17) 0.0026(13) -0.0114(14) -0.0111(13)
C22 0.0249(12) 0.0313(13) 0.0227(12) -0.0035(10) 0.0020(10) -0.0041(10)
C23 0.0226(12) 0.0371(14) 0.0198(11) -0.0076(10) -0.0049(9) -0.0036(10)
C24 0.0196(12) 0.0441(16) 0.0268(13) -0.0111(12) -0.0006(10) -0.0042(11)
C25 0.0393(17) 0.068(2) 0.0349(16) -0.0155(15) 0.0023(13) -0.0279(16)
C26 0.057(2) 0.093(3) 0.051(2) -0.025(2) 0.0077(17) -0.051(2)
C27 0.048(2) 0.089(3) 0.0449(19) -0.0172(19) 0.0138(16) -0.043(2)
C28 0.0297(15) 0.071(2) 0.0325(15) -0.0162(15) 0.0066(12) -0.0192(15)
C29 0.054(2) 0.0318(16) 0.0501(19) -0.0143(14) -0.0009(15) -0.0106(14)
C30 0.072(3) 0.0328(17) 0.064(2) -0.0085(16) -0.005(2) -0.0127(17)
C31 0.107(4) 0.036(2) 0.081(3) -0.017(2) -0.013(3) -0.012(2)
C32 0.099(4) 0.044(2) 0.095(4) -0.033(2) -0.009(3) -0.010(2)
C33 0.088(3) 0.049(2) 0.070(3) -0.031(2) -0.001(2) -0.015(2)
C34 0.053(2) 0.0411(18) 0.055(2) -0.0220(16) 0.0042(16) -0.0138(15)
C35 0.096(3) 0.0373(19) 0.065(3) -0.0022(18) -0.016(2) -0.018(2)
C36 0.193(8) 0.053(3) 0.123(6) -0.043(3) -0.038(5) -0.004(4)
C37 0.0478(18) 0.0430(17) 0.0415(17) -0.0237(14) 0.0070(14) -0.0128(14)
C38 0.0282(13) 0.0307(13) 0.0219(12) -0.0016(10) 0.0016(10) -0.0099(11)
C39 0.0285(13) 0.0364(15) 0.0318(14) -0.0061(12) 0.0048(11) -0.0063(11)
C40 0.0346(16) 0.0397(17) 0.0397(17) -0.0028(13) -0.0022(13) -0.0019(13)
C41 0.0382(17) 0.052(2) 0.0378(17) 0.0011(14) -0.0095(13) -0.0143(15)
C42 0.0478(18) 0.0498(18) 0.0250(14) -0.0019(13) -0.0055(12) -0.0197(15)
C43 0.0386(15) 0.0375(15) 0.0204(12) -0.0019(11) 0.0007(11) -0.0147(12)
C44 0.0392(17) 0.0401(17) 0.0456(18) -0.0171(14) -0.0005(14) 0.0006(13)
C45 0.049(2) 0.073(3) 0.053(2) -0.003(2) -0.0235(18) -0.0136(19)
C46 0.0464(17) 0.0399(16) 0.0206(12) -0.0092(11) 0.0023(11) -0.0158(13)
C47 0.0491(18) 0.0413(17) 0.0349(15) -0.0136(13) 0.0089(13) -0.0188(14)
C48 0.0490(19) 0.0479(19) 0.0475(18) -0.0185(15) 0.0088(15) -0.0237(15)
C49 0.055(2) 0.082(3) 0.068(3) -0.043(2) 0.0102(19) -0.026(2)
C50 0.055(3) 0.106(4) 0.096(4) -0.054(3) -0.006(2) -0.020(3)
C51 0.066(3) 0.106(4) 0.069(3) -0.048(3) 0.000(2) -0.033(3)
C52 0.070(3) 0.080(3) 0.075(3) -0.049(3) 0.009(2) -0.029(2)
Ti3 0.01435(18) 0.0222(2) 0.0267(2) -0.00656(17) 0.00070(15) -0.00769(16)
Ti4 0.01559(18) 0.0228(2) 0.0252(2) -0.00864(17) 0.00323(15) -0.00797(16)
N9 0.0165(9) 0.0256(10) 0.0254(10) -0.0069(8) 0.0028(8) -0.0105(8)
N10 0.0229(10) 0.0288(11) 0.0288(11) -0.0083(9) 0.0038(8) -0.0152(9)
N11 0.0226(10) 0.0277(11) 0.0265(11) -0.0076(9) 0.0043(8) -0.0141(9)
N12 0.0284(11) 0.0280(11) 0.0275(11) -0.0043(9) 0.0027(9) -0.0117(9)
N13 0.0220(10) 0.0231(10) 0.0294(11) -0.0045(9) -0.0011(8) -0.0071(8)
N14 0.0169(9) 0.0203(10) 0.0294(11) -0.0044(8) 0.0011(8) -0.0054(8)
N15 0.067(2) 0.063(2) 0.0462(17) -0.0214(15) -0.0071(15) -0.0283(17)
N16 0.0213(10) 0.0231(10) 0.0289(11) -0.0073(8) 0.0042(8) -0.0105(8)
O5 0.0197(8) 0.0275(9) 0.0336(10) -0.0108(8) -0.0001(7) -0.0064(7)
O6 0.0160(8) 0.0252(9) 0.0462(11) -0.0107(8) 0.0042(7) -0.0083(7)
O7 0.0205(8) 0.0340(10) 0.0326(10) -0.0160(8) 0.0056(7) -0.0070(7)
O8 0.0185(8) 0.0321(10) 0.0350(10) -0.0151(8) -0.0004(7) -0.0068(7)
C53 0.0283(14) 0.068(2) 0.0337(15) -0.0107(15) 0.0084(12) -0.0301(15)
C54 0.062(2) 0.0253(14) 0.0387(16) -0.0073(12) -0.0018(14) -0.0163(14)
C55 0.0414(17) 0.0292(14) 0.0468(18) -0.0030(13) -0.0023(13) -0.0131(13)
C56 0.0485(18) 0.0466(18) 0.0328(15) -0.0103(13) 0.0154(13) -0.0259(15)
C57 0.0217(12) 0.0206(11) 0.0275(12) -0.0021(10) -0.0043(9) -0.0012(9)
C58 0.0259(12) 0.0235(12) 0.0273(13) -0.0028(10) 0.0000(10) -0.0013(10)
C59 0.0317(14) 0.0316(14) 0.0357(15) -0.0096(12) -0.0011(11) -0.0013(11)
C60 0.0297(14) 0.0344(15) 0.0488(18) -0.0212(14) -0.0075(12) 0.0029(12)
C61 0.0242(13) 0.0234(13) 0.0530(18) -0.0136(12) -0.0067(12) -0.0010(10)
C62 0.0214(12) 0.0194(11) 0.0386(14) -0.0065(10) -0.0032(10) -0.0014(9)
C63 0.0332(14) 0.0416(16) 0.0356(15) -0.0094(13) 0.0119(12) -0.0150(13)
C64 0.0399(18) 0.062(2) 0.080(3) -0.050(2) -0.0053(17) -0.0050(16)
C65 0.0234(12) 0.0213(12) 0.0402(15) -0.0064(11) 0.0008(11) -0.0069(10)
C66 0.0166(11) 0.0278(12) 0.0292(12) -0.0104(10) 0.0003(9) -0.0093(9)
C67 0.0213(11) 0.0287(12) 0.0274(12) -0.0113(10) 0.0027(9) -0.0115(10)
C68 0.0191(11) 0.0302(13) 0.0310(13) -0.0148(11) 0.0029(9) -0.0062(10)
C69 0.0163(11) 0.0376(14) 0.0240(12) -0.0122(10) 0.0036(9) -0.0107(10)
C70 0.0219(12) 0.0324(13) 0.0270(12) -0.0094(10) 0.0048(9) -0.0145(10)
C71 0.0189(11) 0.0264(12) 0.0297(13) -0.0089(10) 0.0017(9) -0.0092(9)
C72 0.0270(13) 0.0280(13) 0.0478(16) -0.0156(12) 0.0085(12) -0.0119(11)
C73 0.0197(12) 0.0430(16) 0.0375(15) -0.0130(12) 0.0053(11) -0.0128(11)
C74 0.0207(11) 0.0235(12) 0.0352(14) -0.0048(10) 0.0060(10) -0.0106(10)
C75 0.0180(11) 0.0256(12) 0.0361(14) -0.0097(10) -0.0021(10) -0.0080(9)
C76 0.0229(12) 0.0233(12) 0.0337(14) -0.0069(10) -0.0027(10) -0.0056(10)
C77 0.0395(16) 0.055(2) 0.0343(15) -0.0107(14) -0.0044(13) -0.0219(15)
C78 0.060(2) 0.080(3) 0.0332(17) -0.0157(17) 0.0007(15) -0.036(2)
C79 0.0494(19) 0.067(2) 0.0336(16) -0.0039(15) 0.0043(14) -0.0292(18)
C80 0.0295(14) 0.0357(15) 0.0335(14) -0.0024(12) -0.0028(11) -0.0134(12)
C81 0.0254(12) 0.0247(12) 0.0280(12) -0.0087(10) 0.0076(10) -0.0067(10)
C82 0.0263(13) 0.0330(14) 0.0334(14) -0.0100(11) 0.0093(11) -0.0083(11)
C83 0.0298(14) 0.0458(17) 0.0439(17) -0.0192(14) 0.0158(12) -0.0087(13)
C84 0.0450(17) 0.0515(19) 0.0457(18) -0.0318(16) 0.0183(14) -0.0172(15)
C85 0.0398(16) 0.0412(16) 0.0442(17) -0.0239(14) 0.0109(13) -0.0179(13)
C86 0.0306(13) 0.0240(12) 0.0327(13) -0.0114(10) 0.0099(11) -0.0108(10)
C87 0.0264(14) 0.056(2) 0.0494(18) -0.0253(16) 0.0081(13) -0.0108(13)
C88 0.066(3) 0.102(4) 0.074(3) -0.067(3) 0.033(2) -0.032(2)
C89 0.0276(12) 0.0243(12) 0.0337(13) -0.0122(10) 0.0080(10) -0.0119(10)
C90 0.0180(11) 0.0284(13) 0.0294(13) -0.0084(10) 0.0014(9) -0.0060(10)
C91 0.0249(13) 0.0308(14) 0.0412(15) -0.0147(12) 0.0007(11) -0.0030(11)
C92 0.0266(14) 0.0314(15) 0.0541(19) -0.0145(13) -0.0028(13) 0.0017(11)
C93 0.0232(13) 0.0382(16) 0.057(2) -0.0139(14) -0.0088(13) -0.0027(12)
C94 0.0234(13) 0.0375(15) 0.0475(17) -0.0151(13) -0.0035(12) -0.0076(11)
C95 0.0203(12) 0.0287(13) 0.0331(13) -0.0086(11) 0.0005(10) -0.0086(10)
C96 0.0355(16) 0.0452(18) 0.074(2) -0.0365(18) -0.0047(16) -0.0028(14)
C97 0.0268(16) 0.060(2) 0.088(3) -0.029(2) -0.0178(17) 0.0034(15)
C98 0.0206(11) 0.0265(12) 0.0327(13) -0.0093(10) 0.0016(10) -0.0108(10)
C99 0.0334(14) 0.0316(14) 0.0285(13) -0.0052(11) 0.0023(11) -0.0167(11)
C100 0.0446(17) 0.0424(16) 0.0279(14) -0.0056(12) 0.0020(12) -0.0241(14)
C101 0.059(2) 0.057(2) 0.048(2) -0.0044(17) -0.0143(17) -0.0151(18)
C102 0.062(3) 0.087(3) 0.056(3) 0.001(2) -0.022(2) -0.022(2)
C103 0.078(3) 0.099(4) 0.041(2) 0.001(2) -0.017(2) -0.054(3)
C104 0.091(3) 0.084(3) 0.055(2) -0.022(2) -0.013(2) -0.045(3)

loop_
_atom_type_symbol
_atom_type_scat_dispersion_real
_atom_type_scat_dispersion_imag
_atom_type_scat_Cromer_Mann_a1
_atom_type_scat_Cromer_Mann_b1
_atom_type_scat_Cromer_Mann_a2
_atom_type_scat_Cromer_Mann_b2
_atom_type_scat_Cromer_Mann_a3
_atom_type_scat_Cromer_Mann_b3
_atom_type_scat_Cromer_Mann_a4
_atom_type_scat_Cromer_Mann_b4
_atom_type_scat_Cromer_Mann_c
_atom_type_scat_source
C 0.0033 0.0016 2.3100 20.8439 1.0200 10.2075 1.5886 0.5687 0.8650 51.6512 0.2156 'International Tables Vol C 4.2.6.8 and 6.1.1.4'
H 0.0000 0.0000 0.4930 10.5109 0.3229 26.1257 0.1402 3.1424 0.0408 57.7998 0.0030 'International Tables Vol C 4.2.6.8 and 6.1.1.4'
N 0.0061 0.0033 12.2126 0.0057 3.1322 9.8933 2.0125 28.9975 1.1663 0.5826 -11.5290 'International Tables Vol C 4.2.6.8 and 6.1.1.4'
O 0.0106 0.0060 3.0485 13.2771 2.2868 5.7011 1.5463 0.3239 0.8670 32.9089 0.2508 'International Tables Vol C 4.2.6.8 and 6.1.1.4'
Ti 0.2776 0.4457 9.7595 7.8508 7.3558 0.5000 1.6991 35.6338 1.9021 116.1050 1.2807 'International Tables Vol C 4.2.6.8 and 6.1.1.4'

loop_
_geom_angle_atom_site_label_1
_geom_angle_atom_site_label_2
_geom_angle_atom_site_label_3
_geom_angle
_geom_angle_publ_flag
Ti2 Ti1 N1 44.70(7) yes
Ti2 Ti1 N3 45.20(7) yes
N1 Ti1 N3 89.88(10) yes
Ti2 Ti1 N5 140.43(6) yes
N1 Ti1 N5 96.25(10) yes
N3 Ti1 N5 171.54(10) yes
Ti2 Ti1 N6 143.99(6) yes
N1 Ti1 N6 170.79(9) yes
N3 Ti1 N6 98.82(9) yes
N5 Ti1 N6 75.42(8) yes
Ti2 Ti1 O1 98.83(5) yes
N1 Ti1 O1 99.06(9) yes
N3 Ti1 O1 94.87(9) yes
N5 Ti1 O1 78.45(8) yes
N6 Ti1 O1 83.30(8) yes
Ti2 Ti1 O2 101.92(7) yes
N1 Ti1 O2 95.58(9) yes
N3 Ti1 O2 99.80(10) yes
N5 Ti1 O2 85.44(10) yes
N6 Ti1 O2 80.03(8) yes
O1 Ti1 O2 159.25(9) yes
Ti1 Ti2 N1 42.23(7) yes
Ti1 Ti2 N2 80.39(7) yes
N1 Ti2 N2 38.19(9) yes
Ti1 Ti2 N3 42.11(7) yes
N1 Ti2 N3 84.32(9) yes
N2 Ti2 N3 122.39(9) yes
Ti1 Ti2 N4 80.25(7) yes
N1 Ti2 N4 122.46(9) yes
N2 Ti2 N4 160.65(9) yes
N3 Ti2 N4 38.31(9) yes
Ti1 Ti2 N8 178.98(7) yes
N1 Ti2 N8 136.84(9) yes
N2 Ti2 N8 98.69(9) yes
N3 Ti2 N8 138.83(10) yes
N4 Ti2 N8 100.66(9) yes
Ti1 Ti2 O3 101.03(7) yes
N1 Ti2 O3 99.92(10) yes
N2 Ti2 O3 92.57(11) yes
N3 Ti2 O3 95.04(10) yes
N4 Ti2 O3 91.35(10) yes
Ti1 Ti2 O4 98.21(6) yes
N1 Ti2 O4 94.76(9) yes
N2 Ti2 O4 91.31(9) yes
N3 Ti2 O4 98.78(9) yes
N4 Ti2 O4 91.21(9) yes
N8 Ti2 O3 79.44(9) yes
N8 Ti2 O4 81.33(8) yes
O3 Ti2 O4 160.74(9) yes
Ti2 N1 Ti1 93.07(10) yes
Ti2 N1 N2 80.96(15) yes
Ti1 N1 N2 173.3(2) yes
Ti2 N2 N1 60.85(13) yes
Ti2 N2 C1 122.5(2) yes
N1 N2 C1 112.5(3) yes
Ti2 N2 C2 122.6(3) yes
N1 N2 C2 112.4(3) yes
C1 N2 C2 112.5(3) yes
Ti2 N3 Ti1 92.69(10) yes
Ti2 N3 N4 79.92(14) yes
Ti1 N3 N4 170.06(19) yes
Ti2 N4 N3 61.77(13) yes
Ti2 N4 C3 123.3(2) yes
N3 N4 C3 112.2(3) yes
Ti2 N4 C4 122.0(2) yes
N3 N4 C4 112.8(3) yes
C3 N4 C4 112.1(3) yes
Ti1 N5 C24 116.51(19) yes
Ti1 N5 C28 124.1(2) yes
C24 N5 C28 117.9(3) yes
Ti1 N6 C13 110.67(14) yes
Ti1 N6 C22 109.26(16) yes
C13 N6 C22 107.4(2) yes
Ti1 N6 C23 109.61(15) yes
C13 N6 C23 109.8(2) yes
C22 N6 C23 110.1(2) yes
C48 N7 C52 117.5(4) yes
Ti2 N8 C37 107.09(19) yes
Ti2 N8 C46 110.27(18) yes
C37 N8 C46 105.6(2) yes
Ti2 N8 C47 109.18(18) yes
C37 N8 C47 113.8(2) yes
C46 N8 C47 110.8(2) yes
Ti1 O1 C5 130.69(16) yes
Ti1 O2 C14 140.20(19) yes
Ti2 O3 C29 144.8(2) yes
Ti2 O4 C38 139.66(18) yes
N2 C1 H11 109.9 no
N2 C1 H12 109.1 no
H11 C1 H12 109.5 no
N2 C1 H13 109.5 no
H11 C1 H13 109.5 no
H12 C1 H13 109.5 no
N2 C2 H21 109.7 no
N2 C2 H22 109.3 no
H21 C2 H22 109.5 no
N2 C2 H23 109.4 no
H21 C2 H23 109.5 no
H22 C2 H23 109.5 no
N4 C3 H31 109.6 no
N4 C3 H32 109.3 no
H31 C3 H32 109.5 no
N4 C3 H33 109.4 no
H31 C3 H33 109.5 no
H32 C3 H33 109.5 no
N4 C4 H41 109.7 no
N4 C4 H42 109.3 no
H41 C4 H42 109.5 no
N4 C4 H43 109.4 no
H41 C4 H43 109.5 no
H42 C4 H43 109.5 no
O1 C5 C6 121.9(2) yes
O1 C5 C10 119.8(2) yes
C6 C5 C10 118.3(2) yes
C5 C6 C7 119.3(3) yes
C5 C6 C11 119.4(3) yes
C7 C6 C11 121.3(3) yes
C6 C7 C8 123.0(3) yes
C6 C7 H71 118.6 no
C8 C7 H71 118.5 no
C7 C8 C9 117.4(3) yes
C7 C8 C12 120.8(3) yes
C9 C8 C12 121.8(3) yes
C8 C9 C10 121.2(3) yes
C8 C9 H91 119.2 no
C10 C9 H91 119.6 no
C5 C10 C9 120.8(3) yes
C5 C10 C13 117.4(2) yes
C9 C10 C13 121.7(2) yes
C6 C11 H111 109.4 no
C6 C11 H112 109.4 no
H111 C11 H112 109.5 no
C6 C11 H113 109.6 no
H111 C11 H113 109.5 no
H112 C11 H113 109.5 no
C8 C12 H121 109.3 no
C8 C12 H122 109.4 no
H121 C12 H122 109.5 no
C8 C12 H123 109.7 no
H121 C12 H123 109.5 no
H122 C12 H123 109.5 no
N6 C13 C10 111.2(2) yes
N6 C13 H131 109.0 no
C10 C13 H131 109.0 no
N6 C13 H132 109.1 no
C10 C13 H132 109.0 no
H131 C13 H132 109.5 no
O2 C14 C15 119.3(3) yes
O2 C14 C19 121.9(2) yes
C15 C14 C19 118.8(3) yes
C14 C15 C16 118.8(3) yes
C14 C15 C20 119.7(3) yes
C16 C15 C20 121.6(3) yes
C15 C16 C17 122.8(3) yes
C15 C16 H161 118.5 no
C17 C16 H161 118.6 no
C16 C17 C18 117.9(3) yes
C16 C17 C21 120.9(3) yes
C18 C17 C21 121.2(3) yes
C17 C18 C19 121.6(3) yes
C17 C18 H181 119.3 no
C19 C18 H181 119.1 no
C14 C19 C18 120.0(3) yes
C14 C19 C22 120.1(2) yes
C18 C19 C22 119.9(3) yes
C15 C20 H201 109.4 no
C15 C20 H202 109.4 no
H201 C20 H202 109.5 no
C15 C20 H203 109.5 no
H201 C20 H203 109.5 no
H202 C20 H203 109.5 no
C17 C21 H211 109.5 no
C17 C21 H212 109.2 no
H211 C21 H212 109.5 no
C17 C21 H213 109.6 no
H211 C21 H213 109.5 no
H212 C21 H213 109.5 no
C19 C22 N6 114.2(2) yes
C19 C22 H221 108.2 no
N6 C22 H221 108.2 no
C19 C22 H222 108.4 no
N6 C22 H222 108.3 no
H221 C22 H222 109.5 no
N6 C23 C24 112.9(2) yes
N6 C23 H231 108.6 no
C24 C23 H231 108.6 no
N6 C23 H232 108.7 no
C24 C23 H232 108.5 no
H231 C23 H232 109.5 no
C23 C24 N5 116.6(3) yes
C23 C24 C25 121.2(3) yes
N5 C24 C25 122.2(3) yes
C24 C25 C26 119.2(3) yes
C24 C25 H251 120.3 no
C26 C25 H251 120.6 no
C25 C26 C27 119.2(3) yes
C25 C26 H261 120.4 no
C27 C26 H261 120.4 no
C26 C27 C28 117.8(3) yes
C26 C27 H271 121.3 no
C28 C27 H271 120.9 no
C27 C28 N5 123.7(3) yes
C27 C28 H281 118.1 no
N5 C28 H281 118.2 no
O3 C29 C30 119.8(3) yes
O3 C29 C34 120.0(3) yes
C30 C29 C34 120.1(3) yes
C29 C30 C31 117.8(4) yes
C29 C30 C35 120.7(4) yes
C31 C30 C35 121.5(4) yes
C30 C31 C32 123.4(4) yes
C30 C31 H311 118.4 no
C32 C31 H311 118.2 no
C31 C32 C33 117.4(4) yes
C31 C32 C36 121.6(5) yes
C33 C32 C36 121.1(5) yes
C32 C33 C34 121.8(4) yes
C32 C33 H331 119.2 no
C34 C33 H331 119.0 no
C29 C34 C33 119.4(4) yes
C29 C34 C37 119.8(3) yes
C33 C34 C37 120.6(4) yes
C30 C35 H351 109.1 no
C30 C35 H352 110.0 no
H351 C35 H352 109.5 no
C30 C35 H353 109.3 no
H351 C35 H353 109.5 no
H352 C35 H353 109.5 no
C32 C36 H361 109.6 no
C32 C36 H362 109.2 no
H361 C36 H362 109.5 no
C32 C36 H363 109.6 no
H361 C36 H363 109.5 no
H362 C36 H363 109.5 no
N8 C37 C34 114.9(3) yes
N8 C37 H371 108.2 no
C34 C37 H371 107.8 no
N8 C37 H372 108.1 no
C34 C37 H372 108.2 no
H371 C37 H372 109.5 no
O4 C38 C39 120.5(3) yes
O4 C38 C43 119.7(3) yes
C39 C38 C43 119.7(3) yes
C38 C39 C40 117.8(3) yes
C38 C39 C44 121.0(3) yes
C40 C39 C44 121.2(3) yes
C39 C40 C41 123.1(3) yes
C39 C40 H401 118.3 no
C41 C40 H401 118.6 no
C40 C41 C42 118.0(3) yes
C40 C41 C45 120.8(4) yes
C42 C41 C45 121.2(4) yes
C41 C42 C43 121.1(3) yes
C41 C42 H421 119.5 no
C43 C42 H421 119.4 no
C38 C43 C42 120.1(3) yes
C38 C43 C46 118.1(2) yes
C42 C43 C46 121.6(3) yes
C39 C44 H441 109.4 no
C39 C44 H442 109.5 no
H441 C44 H442 109.5 no
C39 C44 H443 109.5 no
H441 C44 H443 109.5 no
H442 C44 H443 109.5 no
C41 C45 H451 109.6 no
C41 C45 H452 109.7 no
H451 C45 H452 109.5 no
C41 C45 H453 109.1 no
H451 C45 H453 109.5 no
H452 C45 H453 109.5 no
C43 C46 N8 115.0(2) yes
C43 C46 H461 108.2 no
N8 C46 H461 108.3 no
C43 C46 H462 108.1 no
N8 C46 H462 107.7 no
H461 C46 H462 109.5 no
N8 C47 C48 117.0(3) yes
N8 C47 H471 107.4 no
C48 C47 H471 107.6 no
N8 C47 H472 107.6 no
C48 C47 H472 107.6 no
H471 C47 H472 109.5 no
C47 C48 N7 118.9(3) yes
C47 C48 C49 119.3(3) yes
N7 C48 C49 121.8(4) yes
C48 C49 C50 120.1(4) yes
C48 C49 H491 120.1 no
C50 C49 H491 119.8 no
C49 C50 C51 118.5(5) yes
C49 C50 H501 120.7 no
C51 C50 H501 120.7 no
C50 C51 C52 118.4(4) yes
C50 C51 H511 120.7 no
C52 C51 H511 120.9 no
C51 C52 N7 123.7(4) yes
C51 C52 H521 118.1 no
N7 C52 H521 118.2 no
Ti4 Ti3 N9 44.46(7) yes
Ti4 Ti3 N11 45.32(6) yes
N9 Ti3 N11 89.76(9) yes
Ti4 Ti3 N13 141.25(6) yes
N9 Ti3 N13 96.84(9) yes
N11 Ti3 N13 172.32(9) yes
Ti4 Ti3 N14 144.48(6) yes
N9 Ti3 N14 169.83(8) yes
N11 Ti3 N14 99.52(8) yes
N13 Ti3 N14 74.22(8) yes
Ti4 Ti3 O5 101.67(5) yes
N9 Ti3 O5 98.70(8) yes
N11 Ti3 O5 96.05(9) yes
N13 Ti3 O5 79.12(8) yes
N14 Ti3 O5 84.54(7) yes
Ti4 Ti3 O6 99.23(6) yes
N9 Ti3 O6 94.99(8) yes
N11 Ti3 O6 99.83(9) yes
N13 Ti3 O6 83.56(8) yes
N14 Ti3 O6 79.43(7) yes
O5 Ti3 O6 159.04(8) yes
Ti3 Ti4 N9 41.99(6) yes
Ti3 Ti4 N10 80.20(6) yes
N9 Ti4 N10 38.29(8) yes
Ti3 Ti4 N11 41.95(6) yes
N9 Ti4 N11 83.91(9) yes
N10 Ti4 N11 122.14(9) yes
Ti3 Ti4 N12 80.23(6) yes
N9 Ti4 N12 122.06(9) yes
N10 Ti4 N12 160.33(8) yes
N11 Ti4 N12 38.33(9) yes
Ti3 Ti4 N16 177.81(5) yes
N9 Ti4 N16 136.10(8) yes
N10 Ti4 N16 97.85(7) yes
N11 Ti4 N16 139.99(8) yes
N12 Ti4 N16 101.76(8) yes
Ti3 Ti4 O7 98.64(6) yes
N9 Ti4 O7 99.03(9) yes
N10 Ti4 O7 92.54(8) yes
N11 Ti4 O7 95.43(9) yes
N12 Ti4 O7 92.31(9) yes
Ti3 Ti4 O8 101.20(6) yes
N9 Ti4 O8 96.72(9) yes
N10 Ti4 O8 92.33(8) yes
N11 Ti4 O8 98.26(9) yes
N12 Ti4 O8 89.55(8) yes
N16 Ti4 O7 80.42(8) yes
N16 Ti4 O8 79.81(8) yes
O7 Ti4 O8 160.11(8) yes
Ti4 N9 Ti3 93.55(9) yes
Ti4 N9 N10 81.13(13) yes
Ti3 N9 N10 173.04(18) yes
Ti4 N10 N9 60.58(12) yes
Ti4 N10 C53 123.28(19) yes
N9 N10 C53 112.3(2) yes
Ti4 N10 C54 122.72(19) yes
N9 N10 C54 112.1(2) yes
C53 N10 C54 112.0(2) yes
Ti4 N11 Ti3 92.73(9) yes
Ti4 N11 N12 79.69(13) yes
Ti3 N11 N12 171.56(17) yes
Ti4 N12 N11 61.98(12) yes
Ti4 N12 C55 122.19(18) yes
N11 N12 C55 112.5(2) yes
Ti4 N12 C56 123.50(19) yes
N11 N12 C56 113.2(2) yes
C55 N12 C56 111.5(2) yes
Ti3 N13 C76 117.46(17) yes
Ti3 N13 C80 123.13(18) yes
C76 N13 C80 118.4(2) yes
Ti3 N14 C65 109.28(14) yes
Ti3 N14 C74 109.34(15) yes
C65 N14 C74 107.87(19) yes
Ti3 N14 C75 111.00(15) yes
C65 N14 C75 109.5(2) yes
C74 N14 C75 109.80(19) yes
C100 N15 C104 116.4(4) yes
Ti4 N16 C89 109.63(15) yes
Ti4 N16 C98 108.08(15) yes
C89 N16 C98 105.65(18) yes
Ti4 N16 C99 109.36(15) yes
C89 N16 C99 112.3(2) yes
C98 N16 C99 111.7(2) yes
Ti3 O5 C57 131.04(15) yes
Ti3 O6 C66 140.00(17) yes
Ti4 O7 C81 141.05(17) yes
Ti4 O8 C90 144.10(17) yes
N10 C53 H531 109.4 no
N10 C53 H532 109.4 no
H531 C53 H532 109.5 no
N10 C53 H533 109.6 no
H531 C53 H533 109.5 no
H532 C53 H533 109.5 no
N10 C54 H541 109.5 no
N10 C54 H542 109.6 no
H541 C54 H542 109.5 no
N10 C54 H543 109.4 no
H541 C54 H543 109.5 no
H542 C54 H543 109.5 no
N12 C55 H551 109.5 no
N12 C55 H552 109.4 no
H551 C55 H552 109.5 no
N12 C55 H553 109.5 no
H551 C55 H553 109.5 no
H552 C55 H553 109.5 no
N12 C56 H561 109.4 no
N12 C56 H562 109.6 no
H561 C56 H562 109.5 no
N12 C56 H563 109.4 no
H561 C56 H563 109.5 no
H562 C56 H563 109.5 no
O5 C57 C58 120.7(2) yes
O5 C57 C62 119.8(2) yes
C58 C57 C62 119.5(3) yes
C57 C58 C59 118.7(3) yes
C57 C58 C63 119.0(3) yes
C59 C58 C63 122.3(3) yes
C58 C59 C60 122.7(3) yes
C58 C59 H591 118.7 no
C60 C59 H591 118.7 no
C59 C60 C61 117.6(3) yes
C59 C60 C64 121.4(3) yes
C61 C60 C64 121.0(3) yes
C60 C61 C62 121.8(3) yes
C60 C61 H611 119.1 no
C62 C61 H611 119.1 no
C57 C62 C61 119.8(3) yes
C57 C62 C65 117.8(2) yes
C61 C62 C65 122.4(3) yes
C58 C63 H631 109.5 no
C58 C63 H632 109.5 no
H631 C63 H632 109.5 no
C58 C63 H633 109.4 no
H631 C63 H633 109.5 no
H632 C63 H633 109.5 no
C60 C64 H641 109.7 no
C60 C64 H642 109.5 no
H641 C64 H642 109.5 no
C60 C64 H643 109.3 no
H641 C64 H643 109.5 no
H642 C64 H643 109.5 no
N14 C65 C62 112.6(2) yes
N14 C65 H651 108.8 no
C62 C65 H651 108.8 no
N14 C65 H652 108.5 no
C62 C65 H652 108.5 no
H651 C65 H652 109.5 no
O6 C66 C67 118.2(2) yes
O6 C66 C71 122.5(2) yes
C67 C66 C71 119.3(2) yes
C66 C67 C68 119.2(2) yes
C66 C67 C72 118.9(2) yes
C68 C67 C72 121.9(2) yes
C67 C68 C69 121.9(2) yes
C67 C68 H681 119.0 no
C69 C68 H681 119.1 no
C68 C69 C70 118.1(2) yes
C68 C69 C73 120.2(2) yes
C70 C69 C73 121.6(2) yes
C69 C70 C71 121.5(2) yes
C69 C70 H701 119.2 no
C71 C70 H701 119.2 no
C66 C71 C70 119.9(2) yes
C66 C71 C74 120.2(2) yes
C70 C71 C74 119.9(2) yes
C67 C72 H721 109.5 no
C67 C72 H722 109.5 no
H721 C72 H722 109.5 no
C67 C72 H723 109.4 no
H721 C72 H723 109.5 no
H722 C72 H723 109.5 no
C69 C73 H731 109.4 no
C69 C73 H732 109.5 no
H731 C73 H732 109.5 no
C69 C73 H733 109.5 no
H731 C73 H733 109.5 no
H732 C73 H733 109.5 no
C71 C74 N14 113.5(2) yes
C71 C74 H741 108.4 no
N14 C74 H741 108.6 no
C71 C74 H742 108.5 no
N14 C74 H742 108.3 no
H741 C74 H742 109.5 no
N14 C75 C76 113.1(2) yes
N14 C75 H751 108.5 no
C76 C75 H751 108.5 no
N14 C75 H752 108.6 no
C76 C75 H752 108.6 no
H751 C75 H752 109.5 no
C75 C76 N13 116.7(2) yes
C75 C76 C77 121.1(2) yes
N13 C76 C77 122.0(3) yes
C76 C77 C78 119.0(3) yes
C76 C77 H771 120.7 no
C78 C77 H771 120.3 no
C77 C78 C79 119.4(3) yes
C77 C78 H781 120.3 no
C79 C78 H781 120.3 no
C78 C79 C80 118.4(3) yes
C78 C79 H791 120.6 no
C80 C79 H791 121.0 no
C79 C80 N13 122.8(3) yes
C79 C80 H801 118.5 no
N13 C80 H801 118.7 no
O7 C81 C82 121.1(2) yes
O7 C81 C86 119.5(2) yes
C82 C81 C86 119.4(2) yes
C81 C82 C83 118.6(3) yes
C81 C82 C87 120.2(3) yes
C83 C82 C87 121.2(3) yes
C82 C83 C84 122.8(3) yes
C82 C83 H831 118.6 no
C84 C83 H831 118.6 no
C83 C84 C85 117.8(3) yes
C83 C84 C88 121.4(3) yes
C85 C84 C88 120.8(3) yes
C84 C85 C86 121.1(3) yes
C84 C85 H851 119.3 no
C86 C85 H851 119.6 no
C81 C86 C85 120.3(3) yes
C81 C86 C89 118.0(2) yes
C85 C86 C89 121.5(3) yes
C82 C87 H871 109.4 no
C82 C87 H872 109.5 no
H871 C87 H872 109.5 no
C82 C87 H873 109.5 no
H871 C87 H873 109.5 no
H872 C87 H873 109.5 no
C84 C88 H881 109.6 no
C84 C88 H882 109.4 no
H881 C88 H882 109.5 no
C84 C88 H883 109.4 no
H881 C88 H883 109.5 no
H882 C88 H883 109.5 no
C86 C89 N16 114.7(2) yes
C86 C89 H891 108.3 no
N16 C89 H891 108.1 no
C86 C89 H892 108.1 no
N16 C89 H892 108.1 no
H891 C89 H892 109.5 no
O8 C90 C91 119.7(2) yes
O8 C90 C95 120.5(2) yes
C91 C90 C95 119.8(2) yes
C90 C91 C92 118.3(3) yes
C90 C91 C96 121.1(3) yes
C92 C91 C96 120.6(3) yes
C91 C92 C93 122.4(3) yes
C91 C92 H921 118.8 no
C93 C92 H921 118.8 no
C92 C93 C94 118.4(3) yes
C92 C93 C97 121.0(3) yes
C94 C93 C97 120.5(3) yes
C93 C94 C95 121.2(3) yes
C93 C94 H941 119.5 no
C95 C94 H941 119.3 no
C94 C95 C90 120.0(3) yes
C94 C95 C98 120.1(2) yes
C90 C95 C98 119.9(2) yes
C91 C96 H961 109.2 no
C91 C96 H962 109.4 no
H961 C96 H962 109.5 no
C91 C96 H963 109.8 no
H961 C96 H963 109.5 no
H962 C96 H963 109.5 no
C93 C97 H971 109.8 no
C93 C97 H972 109.3 no
H971 C97 H972 109.5 no
C93 C97 H973 109.3 no
H971 C97 H973 109.5 no
H972 C97 H973 109.5 no
C95 C98 N16 115.4(2) yes
C95 C98 H981 107.9 no
N16 C98 H981 107.9 no
C95 C98 H982 108.0 no
N16 C98 H982 108.1 no
H981 C98 H982 109.5 no
N16 C99 C100 116.2(2) yes
N16 C99 H991 107.8 no
C100 C99 H991 107.9 no
N16 C99 H992 107.7 no
C100 C99 H992 107.6 no
H991 C99 H992 109.5 no
C99 C100 N15 117.7(3) yes
C99 C100 C101 120.3(3) yes
N15 C100 C101 122.0(3) yes
C100 C101 C102 119.7(4) yes
C100 C101 H1011 120.1 no
C102 C101 H1011 120.2 no
C101 C102 C103 118.2(4) yes
C101 C102 H1021 120.9 no
C103 C102 H1021 121.0 no
C102 C103 C104 118.4(4) yes
C102 C103 H1031 120.7 no
C104 C103 H1031 121.0 no
N15 C104 C103 125.3(5) yes
N15 C104 H1041 117.6 no
C103 C104 H1041 117.1 no
C202 C201 H2011 109.8 no
C202 C201 H2012 107.8 no
H2011 C201 H2012 109.5 no
C202 C201 H2013 110.7 no
H2011 C201 H2013 109.5 no
H2012 C201 H2013 109.5 no
C201 C202 C203 108.0(9) yes
C201 C202 H2021 111.3 no
C203 C202 H2021 109.4 no
C201 C202 H2022 108.3 no
C203 C202 H2022 110.3 no
H2021 C202 H2022 109.5 no
C202 C203 C204 115.1(8) yes
C202 C203 H2031 107.9 no
C204 C203 H2031 112.0 no
C202 C203 H2032 107.1 no
C204 C203 H2032 105.1 no
H2031 C203 H2032 109.5 no
C203 C204 C205 112.7(9) yes
C203 C204 H2041 104.6 no
C205 C204 H2041 107.4 no
C203 C204 H2042 112.3 no
C205 C204 H2042 110.0 no
H2041 C204 H2042 109.5 no
C204 C205 H2051 109.1 no
C204 C205 H2052 110.9 no
H2051 C205 H2052 109.5 no
C204 C205 H2053 108.3 no
H2051 C205 H2053 109.5 no
H2052 C205 H2053 109.5 no
C302 C301 H3011 111.2 no
C302 C301 H3012 110.0 no
H3011 C301 H3012 109.5 no
C302 C301 H3013 107.2 no
H3011 C301 H3013 109.5 no
H3012 C301 H3013 109.5 no
C301 C302 C303 109.2(8) yes
C301 C302 H3021 107.2 no
C303 C302 H3021 108.6 no
C301 C302 H3022 110.0 no
C303 C302 H3022 112.2 no
H3021 C302 H3022 109.5 no
C302 C303 C304 107.5(6) yes
C302 C303 C305 111.6(8) yes
C304 C303 C305 112.1(8) yes
C302 C303 H3031 107.5 no
C304 C303 H3031 106.9 no
C305 C303 H3031 111.0 no
C303 C304 H3041 110.9 no
C303 C304 H3042 108.0 no
H3041 C304 H3042 109.5 no
C303 C304 H3043 109.5 no
H3041 C304 H3043 109.5 no
H3042 C304 H3043 109.5 no
C303 C305 H3051 107.0 no
C303 C305 H3052 109.2 no
H3051 C305 H3052 109.5 no
C303 C305 H3053 112.1 no
H3051 C305 H3053 109.5 no
H3052 C305 H3053 109.5 no

loop_
_geom_bond_atom_site_label_1
_geom_bond_atom_site_label_2
_geom_bond_distance
_geom_bond_publ_flag
Ti1 Ti2 2.7694(6) yes
Ti1 N1 1.864(2) yes
Ti1 N3 1.859(2) yes
Ti1 N5 2.257(3) yes
Ti1 N6 2.308(2) yes
Ti1 O1 1.9845(19) yes
Ti1 O2 1.9400(19) yes
Ti2 N1 1.951(2) yes
Ti2 N2 2.206(3) yes
Ti2 N3 1.967(2) yes
Ti2 N4 2.198(3) yes
Ti2 N8 2.416(3) yes
Ti2 O3 1.912(2) yes
Ti2 O4 1.9294(19) yes
N1 N2 1.381(3) yes
N2 C1 1.472(4) yes
N2 C2 1.472(4) yes
N3 N4 1.384(3) yes
N4 C3 1.473(4) yes
N4 C4 1.485(4) yes
N5 C24 1.344(4) yes
N5 C28 1.337(4) yes
N6 C13 1.499(3) yes
N6 C22 1.493(3) yes
N6 C23 1.489(3) yes
N7 C48 1.335(5) yes
N7 C52 1.345(6) yes
N8 C37 1.507(4) yes
N8 C46 1.488(4) yes
N8 C47 1.480(4) yes
O1 C5 1.328(3) yes
O2 C14 1.327(3) yes
O3 C29 1.326(4) yes
O4 C38 1.334(3) yes
C1 H11 1.000 no
C1 H12 1.000 no
C1 H13 1.000 no
C2 H21 1.000 no
C2 H22 1.000 no
C2 H23 1.000 no
C3 H31 1.000 no
C3 H32 1.000 no
C3 H33 1.000 no
C4 H41 1.000 no
C4 H42 1.000 no
C4 H43 1.000 no
C5 C6 1.411(4) yes
C5 C10 1.403(4) yes
C6 C7 1.383(4) yes
C6 C11 1.508(4) yes
C7 C8 1.396(4) yes
C7 H71 1.000 no
C8 C9 1.386(5) yes
C8 C12 1.519(4) yes
C9 C10 1.397(4) yes
C9 H91 1.000 no
C10 C13 1.497(4) yes
C11 H111 1.000 no
C11 H112 1.000 no
C11 H113 1.000 no
C12 H121 1.000 no
C12 H122 1.000 no
C12 H123 1.000 no
C13 H131 1.000 no
C13 H132 1.000 no
C14 C15 1.417(4) yes
C14 C19 1.413(4) yes
C15 C16 1.393(4) yes
C15 C20 1.507(5) yes
C16 C17 1.388(5) yes
C16 H161 1.000 no
C17 C18 1.388(4) yes
C17 C21 1.511(4) yes
C18 C19 1.395(4) yes
C18 H181 1.000 no
C19 C22 1.501(4) yes
C20 H201 1.000 no
C20 H202 1.000 no
C20 H203 1.000 no
C21 H211 1.000 no
C21 H212 1.000 no
C21 H213 1.000 no
C22 H221 1.000 no
C22 H222 1.000 no
C23 C24 1.509(4) yes
C23 H231 1.000 no
C23 H232 1.000 no
C24 C25 1.384(5) yes
C25 C26 1.378(5) yes
C25 H251 1.000 no
C26 C27 1.391(6) yes
C26 H261 1.000 no
C27 C28 1.378(5) yes
C27 H271 1.000 no
C28 H281 1.000 no
C29 C30 1.410(5) yes
C29 C34 1.396(5) yes
C30 C31 1.391(6) yes
C30 C35 1.511(7) yes
C31 C32 1.375(8) yes
C31 H311 1.000 no
C32 C33 1.396(7) yes
C32 C36 1.521(7) yes
C33 C34 1.385(5) yes
C33 H331 1.000 no
C34 C37 1.496(5) yes
C35 H351 1.000 no
C35 H352 1.000 no
C35 H353 1.000 no
C36 H361 1.000 no
C36 H362 1.000 no
C36 H363 1.000 no
C37 H371 1.000 no
C37 H372 1.000 no
C38 C39 1.412(4) yes
C38 C43 1.399(4) yes
C39 C40 1.396(4) yes
C39 C44 1.497(5) yes
C40 C41 1.390(5) yes
C40 H401 1.000 no
C41 C42 1.381(5) yes
C41 C45 1.523(5) yes
C42 C43 1.399(4) yes
C42 H421 1.000 no
C43 C46 1.502(4) yes
C44 H441 1.000 no
C44 H442 1.000 no
C44 H443 1.000 no
C45 H451 1.000 no
C45 H452 1.000 no
C45 H453 1.000 no
C46 H461 1.000 no
C46 H462 1.000 no
C47 C48 1.509(5) yes
C47 H471 1.000 no
C47 H472 1.000 no
C48 C49 1.365(6) yes
C49 C50 1.388(6) yes
C49 H491 1.000 no
C50 C51 1.360(7) yes
C50 H501 1.000 no
C51 C52 1.371(7) yes
C51 H511 1.000 no
C52 H521 1.000 no
Ti3 Ti4 2.7784(6) yes
Ti3 N9 1.862(2) yes
Ti3 N11 1.859(2) yes
Ti3 N13 2.271(2) yes
Ti3 N14 2.320(2) yes
Ti3 O5 1.9680(19) yes
Ti3 O6 1.9521(18) yes
Ti4 N9 1.950(2) yes
Ti4 N10 2.212(2) yes
Ti4 N11 1.978(2) yes
Ti4 N12 2.204(2) yes
Ti4 N16 2.426(2) yes
Ti4 O7 1.9248(18) yes
Ti4 O8 1.9166(18) yes
N9 N10 1.387(3) yes
N10 C53 1.477(4) yes
N10 C54 1.482(4) yes
N11 N12 1.390(3) yes
N12 C55 1.478(4) yes
N12 C56 1.471(4) yes
N13 C76 1.344(3) yes
N13 C80 1.347(4) yes
N14 C65 1.504(3) yes
N14 C74 1.497(3) yes
N14 C75 1.482(3) yes
N15 C100 1.325(5) yes
N15 C104 1.359(5) yes
N16 C89 1.497(3) yes
N16 C98 1.491(3) yes
N16 C99 1.495(3) yes
O5 C57 1.334(3) yes
O6 C66 1.321(3) yes
O7 C81 1.337(3) yes
O8 C90 1.339(3) yes
C53 H531 1.000 no
C53 H532 1.000 no
C53 H533 1.000 no
C54 H541 1.000 no
C54 H542 1.000 no
C54 H543 1.000 no
C55 H551 1.000 no
C55 H552 1.000 no
C55 H553 1.000 no
C56 H561 1.000 no
C56 H562 1.000 no
C56 H563 1.000 no
C57 C58 1.403(4) yes
C57 C62 1.412(4) yes
C58 C59 1.392(4) yes
C58 C63 1.502(4) yes
C59 C60 1.401(5) yes
C59 H591 1.000 no
C60 C61 1.386(5) yes
C60 C64 1.515(5) yes
C61 C62 1.390(4) yes
C61 H611 1.000 no
C62 C65 1.494(4) yes
C63 H631 1.000 no
C63 H632 1.000 no
C63 H633 1.000 no
C64 H641 1.000 no
C64 H642 1.000 no
C64 H643 1.000 no
C65 H651 1.000 no
C65 H652 1.000 no
C66 C67 1.413(4) yes
C66 C71 1.410(4) yes
C67 C68 1.397(3) yes
C67 C72 1.500(4) yes
C68 C69 1.406(4) yes
C68 H681 1.000 no
C69 C70 1.390(4) yes
C69 C73 1.508(3) yes
C70 C71 1.400(3) yes
C70 H701 1.000 no
C71 C74 1.513(4) yes
C72 H721 1.000 no
C72 H722 1.000 no
C72 H723 1.000 no
C73 H731 1.000 no
C73 H732 1.000 no
C73 H733 1.000 no
C74 H741 1.000 no
C74 H742 1.000 no
C75 C76 1.501(4) yes
C75 H751 1.000 no
C75 H752 1.000 no
C76 C77 1.386(4) yes
C77 C78 1.379(5) yes
C77 H771 1.000 no
C78 C79 1.388(5) yes
C78 H781 1.000 no
C79 C80 1.375(5) yes
C79 H791 1.000 no
C80 H801 1.000 no
C81 C82 1.410(4) yes
C81 C86 1.400(4) yes
C82 C83 1.386(4) yes
C82 C87 1.515(4) yes
C83 C84 1.390(5) yes
C83 H831 1.000 no
C84 C85 1.395(5) yes
C84 C88 1.511(5) yes
C85 C86 1.387(4) yes
C85 H851 1.000 no
C86 C89 1.497(4) yes
C87 H871 1.000 no
C87 H872 1.000 no
C87 H873 1.000 no
C88 H881 1.000 no
C88 H882 1.000 no
C88 H883 1.000 no
C89 H891 1.000 no
C89 H892 1.000 no
C90 C91 1.418(4) yes
C90 C95 1.389(4) yes
C91 C92 1.388(4) yes
C91 C96 1.500(4) yes
C92 C93 1.386(5) yes
C92 H921 1.000 no
C93 C94 1.386(4) yes
C93 C97 1.533(4) yes
C94 C95 1.393(4) yes
C94 H941 1.000 no
C95 C98 1.503(4) yes
C96 H961 1.000 no
C96 H962 1.000 no
C96 H963 1.000 no
C97 H971 1.000 no
C97 H972 1.000 no
C97 H973 1.000 no
C98 H981 1.000 no
C98 H982 1.000 no
C99 C100 1.514(4) yes
C99 H991 1.000 no
C99 H992 1.000 no
C100 C101 1.387(5) yes
C101 C102 1.392(6) yes
C101 H1011 1.000 no
C102 C103 1.371(8) yes
C102 H1021 1.000 no
C103 C104 1.341(8) yes
C103 H1031 1.000 no
C104 H1041 1.000 no
C201 C202 1.543(10) yes
C201 H2011 1.000 no
C201 H2012 1.000 no
C201 H2013 1.000 no
C202 C203 1.540(9) yes
C202 H2021 1.000 no
C202 H2022 1.000 no
C203 C204 1.543(9) yes
C203 H2031 1.000 no
C203 H2032 1.000 no
C204 C205 1.500(10) yes
C204 H2041 1.000 no
C204 H2042 1.000 no
C205 H2051 1.000 no
C205 H2052 1.000 no
C205 H2053 1.000 no
C301 C302 1.520(9) yes
C301 H3011 1.000 no
C301 H3012 1.000 no
C301 H3013 1.000 no
C302 C303 1.519(9) yes
C302 H3021 1.000 no
C302 H3022 1.000 no
C303 C304 1.527(9) yes
C303 C305 1.532(9) yes
C303 H3031 1.000 no
C304 H3041 1.000 no
C304 H3042 1.000 no
C304 H3043 1.000 no
C305 H3051 1.000 no
C305 H3052 1.000 no
C305 H3053 1.000 no
